data_4348510
loop_
_publ_author_name
'Singha Hazari, Arijit'
'Ray, Ritwika'
'Hoque, Md Asmaul'
'Lahiri, Goutam Kumar'

_publ_section_title
;
 Electronic Structure and Multicatalytic Features of Redox-Active
 Bis(arylimino)acenaphthene (BIAN)-Derived Ruthenium Complexes.
;
_journal_issue 16
_journal_name_full 'Inorganic chemistry'
_journal_page_first 8160
_journal_page_last 8173
_journal_paper_doi 10.1021/acs.inorgchem.6b01280
_journal_volume 55
_journal_year 2016
_chemical_formula_moiety 'C33 H22 Cl N4 O Ru, Cl O4'
_chemical_formula_sum 'C33 H22 Cl2 N4 O5 Ru'
_chemical_formula_weight 726.51
_space_group_crystal_system triclinic
_space_group_IT_number 2
_space_group_name_Hall '-P 1'
_space_group_name_H-M_alt 'P -1'
_atom_sites_solution_hydrogens geom
_audit_creation_date 2016-04-20
_audit_creation_method
;
Olex2 1.2
(compiled 2016.02.19 svn.r3266 for OlexSys, GUI svn.r5155)
;
_cell_angle_alpha 84.316(18)
_cell_angle_beta 73.623(15)
_cell_angle_gamma 67.642(12)
_cell_formula_units_Z 2
_cell_length_a 11.666(3)
_cell_length_b 12.356(4)
_cell_length_c 12.685(3)
_cell_measurement_reflns_used 3608
_cell_measurement_temperature 150
_cell_measurement_theta_max 29.1
_cell_measurement_theta_min 3.1
_cell_volume 1622.3(8)
_computing_cell_refinement
;
CrystalClear-SM Expert 2.1 b28 (Rigaku, 2013)
;
_computing_data_collection
;
CrystalClear-SM Expert 2.1 b28 (Rigaku, 2013)
;
_computing_data_reduction
;
CrystalClear-SM Expert 2.1 b28 (Rigaku, 2013)
;
_computing_molecular_graphics ORTEP
_computing_publication_material ORTEP
_computing_structure_refinement 'ShelXL (Sheldrick, 2015)'
_computing_structure_solution 'ShelXT (Sheldrick, 2015)'
_diffrn_ambient_temperature 150.15
_diffrn_detector_area_resol_mean 28.5714
_diffrn_measured_fraction_theta_full 0.995
_diffrn_measured_fraction_theta_max 0.995
_diffrn_measurement_details
;
scan:
	Number of images: 258
	           Slice: -110.0000 - 19.0000
	     Image width: 0.5000
	        Exp time: 8.0000
	   Rotation axis: Omega
	           Omega: 0.0000
	           Kappa: -72.0000
	             Phi: -108.0000
	             XTD: 44.9951
	          2theta: -19.9657
scan:
	Number of images: 164
	           Slice: -63.0000 - 19.0000
	     Image width: 0.5000
	        Exp time: 8.0000
	   Rotation axis: Omega
	           Omega: 0.0000
	           Kappa: -72.0000
	             Phi: 108.0000
	             XTD: 44.9951
	          2theta: -19.9657
scan:
	Number of images: 176
	           Slice: -102.0000 - -14.0000
	     Image width: 0.5000
	        Exp time: 8.0000
	   Rotation axis: Omega
	           Omega: 0.0000
	           Kappa: -72.0000
	             Phi: 36.0000
	             XTD: 44.9951
	          2theta: -19.9657
scan:
	Number of images: 175
	           Slice: -35.0000 - 52.5000
	     Image width: 0.5000
	        Exp time: 8.0000
	   Rotation axis: Omega
	           Omega: 0.0000
	           Kappa: 0.0000
	             Phi: -180.0000
	             XTD: 44.9951
	          2theta: -19.9657
scan:
	Number of images: 61
	           Slice: -9.0000 - 21.5000
	     Image width: 0.5000
	        Exp time: 8.0000
	   Rotation axis: Omega
	           Omega: 0.0000
	           Kappa: 72.0000
	             Phi: -180.0000
	             XTD: 44.9951
	          2theta: -19.9657
scan:
	Number of images: 60
	           Slice: -40.0000 - -10.0000
	     Image width: 0.5000
	        Exp time: 8.0000
	   Rotation axis: Omega
	           Omega: 0.0000
	           Kappa: -72.0000
	             Phi: -36.0000
	             XTD: 44.9951
	          2theta: -19.9657
scan:
	Number of images: 241
	           Slice: -59.0000 - 61.5000
	     Image width: 0.5000
	        Exp time: 8.0000
	   Rotation axis: Omega
	           Omega: 0.0000
	           Kappa: 72.0000
	             Phi: 36.0000
	             XTD: 44.9951
	          2theta: -19.9657
scan:
	Number of images: 225
	           Slice: -110.0000 - 2.5000
	     Image width: 0.5000
	        Exp time: 8.0000
	   Rotation axis: Omega
	           Omega: 0.0000
	           Kappa: 0.0000
	             Phi: -108.0000
	             XTD: 44.9951
	          2theta: -19.9657
scan:
	Number of images: 187
	           Slice: -74.5000 - 19.0000
	     Image width: 0.5000
	        Exp time: 8.0000
	   Rotation axis: Omega
	           Omega: 0.0000
	           Kappa: -72.0000
	             Phi: -180.0000
	             XTD: 44.9951
	          2theta: -19.9657
scan:
	Number of images: 81
	           Slice: -58.5000 - -18.0000
	     Image width: 0.5000
	        Exp time: 8.0000
	   Rotation axis: Omega
	           Omega: 0.0000
	           Kappa: 72.0000
	             Phi: 108.0000
	             XTD: 44.9951
	          2theta: -19.9657
;
_diffrn_measurement_device
;
AFC12 (Right): Kappa 3 circle
;
_diffrn_measurement_device_type
;
Rigaku Saturn724+ (4x4 bin mode)
;
_diffrn_measurement_method 'profile data from \w-scans'
_diffrn_measurement_specimen_support Fiber
_diffrn_radiation_type MoK\a
_diffrn_radiation_wavelength 0.7107
_diffrn_reflns_av_R_equivalents 0.0827
_diffrn_reflns_av_unetI/netI 0.0988
_diffrn_reflns_Laue_measured_fraction_full 0.995
_diffrn_reflns_Laue_measured_fraction_max 0.995
_diffrn_reflns_limit_h_max 13
_diffrn_reflns_limit_h_min -13
_diffrn_reflns_limit_k_max 14
_diffrn_reflns_limit_k_min -14
_diffrn_reflns_limit_l_max 15
_diffrn_reflns_limit_l_min -15
_diffrn_reflns_number 16158
_diffrn_reflns_point_group_measured_fraction_full 0.995
_diffrn_reflns_point_group_measured_fraction_max 0.995
_diffrn_reflns_theta_full 24.999
_diffrn_reflns_theta_max 24.999
_diffrn_reflns_theta_min 3.097
_exptl_absorpt_coefficient_mu 0.694
_exptl_absorpt_correction_T_max 0.983
_exptl_absorpt_correction_T_min 0.886
_exptl_absorpt_correction_type numerical
_exptl_absorpt_process_details 'NUMABS (Rigaku, 1999'
_exptl_crystal_colour green
_exptl_crystal_colour_primary green
_exptl_crystal_density_diffrn 1.487
_exptl_crystal_description needle
_exptl_crystal_F_000 732
_exptl_crystal_size_max 0.42
_exptl_crystal_size_mid 0.1
_exptl_crystal_size_min 0.04
_refine_diff_density_max 0.740
_refine_diff_density_min -1.060
_refine_diff_density_rms 0.109
_refine_ls_extinction_method none
_refine_ls_goodness_of_fit_ref 0.986
_refine_ls_hydrogen_treatment constr
_refine_ls_matrix_type full
_refine_ls_number_parameters 406
_refine_ls_number_reflns 5680
_refine_ls_number_restraints 0
_refine_ls_restrained_S_all 0.986
_refine_ls_R_factor_all 0.0627
_refine_ls_R_factor_gt 0.0470
_refine_ls_shift/su_max 0.001
_refine_ls_shift/su_mean 0.000
_refine_ls_structure_factor_coef Fsqd
_refine_ls_weighting_details 'w=1/[\s^2^(Fo^2^)+(0.0441P)^2^] where P=(Fo^2^+2Fc^2^)/3'
_refine_ls_weighting_scheme calc
_refine_ls_wR_factor_gt 0.1031
_refine_ls_wR_factor_ref 0.1150
_reflns_Friedel_coverage 0.000
_reflns_number_gt 4321
_reflns_number_total 5680
_reflns_threshold_expression 'I > 2\s(I)'
_cod_data_source_file ic6b01280_si_004.cif
_cod_data_source_block 2aClO4
_cod_database_code 4348510
_shelx_space_group_comment
;
The symmetry employed for this shelxl refinement is uniquely defined
by the following loop, which should always be used as a source of
symmetry information in preference to the above space-group names.
They are only intended as comments.
;
_shelx_estimated_absorpt_t_max 0.973
_shelx_estimated_absorpt_t_min 0.759
_olex2_refinement_description
;
1. Fixed Uiso
 At 1.2 times of:
  All C(H) groups
2.a Aromatic/amide H refined with riding coordinates:
 C13(H13), C27(H27), C16(H16), C14(H14), C21(H21), C19(H19), C15(H15),
 C24(H24), C26(H26), C3(H3), C7(H7), C4(H4), C25(H25), C29(H29), C5(H5), C9(H9),
  C33(H33), C8(H8), C30(H30), C20(H20), C32(H32), C31(H31)
;
_shelx_shelxl_version_number 2014/7
_olex2_submission_special_instructions 'No special instructions were received'

loop_
_space_group_symop_operation_xyz
'x, y, z'
'-x, -y, -z'

loop_
_atom_site_label
_atom_site_type_symbol
_atom_site_fract_x
_atom_site_fract_y
_atom_site_fract_z
_atom_site_U_iso_or_equiv
_atom_site_adp_type
_atom_site_occupancy
_atom_site_site_symmetry_order
_atom_site_calc_flag
_atom_site_refinement_flags_posn
Ru1 Ru 0.12737(3) 0.45905(3) 0.68720(2) 0.02087(13) Uani 1 1 d .
Cl1 Cl -0.10285(10) 0.53335(8) 0.74043(8) 0.0263(3) Uani 1 1 d .
Cl2 Cl 0.09041(12) -0.07625(9) 1.18225(9) 0.0372(3) Uani 1 1 d .
O1 O 0.1336(2) 0.3523(2) 0.56532(19) 0.0211(6) Uani 1 1 d .
N2 N 0.1169(3) 0.6067(3) 0.5934(2) 0.0225(8) Uani 1 1 d .
N3 N 0.1353(3) 0.5587(3) 0.7919(2) 0.0232(8) Uani 1 1 d .
N1 N 0.3190(3) 0.3747(3) 0.6310(2) 0.0219(8) Uani 1 1 d .
O4 O 0.1474(3) -0.2003(2) 1.1688(2) 0.0442(9) Uani 1 1 d .
N4 N 0.1333(3) 0.3499(3) 0.8227(2) 0.0236(8) Uani 1 1 d .
C11 C 0.2470(4) 0.2865(3) 0.5213(3) 0.0231(9) Uani 1 1 d .
C18 C 0.1271(4) 0.6693(3) 0.7629(3) 0.0273(10) Uani 1 1 d .
C17 C 0.1114(4) 0.6984(3) 0.6503(3) 0.0272(10) Uani 1 1 d .
C13 C 0.1097(4) 0.6231(3) 0.4890(3) 0.0264(10) Uani 1 1 d .
H13 H 0.1129 0.5601 0.4495 0.032 Uiso 1 1 calc R
C2 C 0.4734(4) 0.2020(3) 0.4967(3) 0.0270(10) Uani 1 1 d .
O3 O -0.0400(3) -0.0437(3) 1.2420(3) 0.0754(13) Uani 1 1 d .
C1 C 0.3529(4) 0.2909(3) 0.5583(3) 0.0229(9) Uani 1 1 d .
C22 C 0.1543(4) 0.5141(3) 0.8915(3) 0.0254(10) Uani 1 1 d .
C27 C 0.1264(4) 0.2429(3) 0.8320(3) 0.0283(10) Uani 1 1 d .
H27 H 0.1071 0.2145 0.7748 0.034 Uiso 1 1 calc R
C10 C 0.3016(4) 0.2011(3) 0.4302(3) 0.0241(10) Uani 1 1 d .
C23 C 0.1545(4) 0.3940(3) 0.9068(3) 0.0264(10) Uani 1 1 d .
C16 C 0.0942(4) 0.8058(4) 0.6043(3) 0.0340(11) Uani 1 1 d .
H16 H 0.0870 0.8690 0.6460 0.041 Uiso 1 1 calc R
C14 C 0.0979(4) 0.7286(4) 0.4377(3) 0.0317(11) Uani 1 1 d .
H14 H 0.0971 0.7371 0.3627 0.038 Uiso 1 1 calc R
C21 C 0.1668(4) 0.5825(4) 0.9638(3) 0.0365(12) Uani 1 1 d .
H21 H 0.1800 0.5526 1.0331 0.044 Uiso 1 1 calc R
C6 C 0.5216(4) 0.0662(4) 0.3436(3) 0.0307(11) Uani 1 1 d .
C28 C 0.4138(4) 0.3939(3) 0.6694(3) 0.0246(10) Uani 1 1 d .
C19 C 0.1396(4) 0.7396(4) 0.8348(3) 0.0340(11) Uani 1 1 d .
H19 H 0.1342 0.8173 0.8153 0.041 Uiso 1 1 calc R
C15 C 0.0874(4) 0.8222(4) 0.4962(4) 0.0358(12) Uani 1 1 d .
H15 H 0.0756 0.8966 0.4628 0.043 Uiso 1 1 calc R
C24 C 0.1750(4) 0.3266(4) 0.9995(3) 0.0344(11) Uani 1 1 d .
H24 H 0.1910 0.3567 1.0577 0.041 Uiso 1 1 calc R
C12 C 0.4341(4) 0.1534(3) 0.4220(3) 0.0269(10) Uani 1 1 d .
C26 C 0.1466(4) 0.1735(4) 0.9217(3) 0.0349(12) Uani 1 1 d .
H26 H 0.1432 0.0976 0.9254 0.042 Uiso 1 1 calc R
C3 C 0.6006(4) 0.1574(3) 0.4988(4) 0.0318(11) Uani 1 1 d .
H3 H 0.6289 0.1867 0.5491 0.038 Uiso 1 1 calc R
C7 C 0.4692(4) 0.0297(4) 0.2735(3) 0.0357(12) Uani 1 1 d .
H7 H 0.5241 -0.0292 0.2197 0.043 Uiso 1 1 calc R
C4 C 0.6873(4) 0.0667(4) 0.4237(4) 0.0378(12) Uani 1 1 d .
H4 H 0.7746 0.0344 0.4258 0.045 Uiso 1 1 calc R
C25 C 0.1716(4) 0.2149(4) 1.0059(3) 0.0395(13) Uani 1 1 d .
H25 H 0.1865 0.1675 1.0680 0.047 Uiso 1 1 calc R
C29 C 0.4359(4) 0.4963(4) 0.6438(3) 0.0332(11) Uani 1 1 d .
H29 H 0.3884 0.5542 0.6012 0.040 Uiso 1 1 calc R
C5 C 0.6523(5) 0.0231(4) 0.3483(4) 0.0410(13) Uani 1 1 d .
H5 H 0.7156 -0.0365 0.2984 0.049 Uiso 1 1 calc R
C9 C 0.2526(4) 0.1642(3) 0.3606(3) 0.0309(11) Uani 1 1 d .
H9 H 0.1632 0.1955 0.3657 0.037 Uiso 1 1 calc R
C33 C 0.4804(4) 0.3107(4) 0.7355(3) 0.0351(11) Uani 1 1 d .
H33 H 0.4629 0.2412 0.7555 0.042 Uiso 1 1 calc R
C8 C 0.3396(5) 0.0778(4) 0.2810(3) 0.0364(12) Uani 1 1 d .
H8 H 0.3075 0.0521 0.2312 0.044 Uiso 1 1 calc R
C30 C 0.5283(5) 0.5139(5) 0.6809(4) 0.0477(13) Uani 1 1 d .
H30 H 0.5449 0.5839 0.6622 0.057 Uiso 1 1 calc R
C20 C 0.1598(4) 0.6952(4) 0.9345(4) 0.0396(12) Uani 1 1 d .
H20 H 0.1691 0.7424 0.9838 0.048 Uiso 1 1 calc R
C32 C 0.5723(5) 0.3311(4) 0.7716(4) 0.0452(13) Uani 1 1 d .
H32 H 0.6192 0.2745 0.8156 0.054 Uiso 1 1 calc R
C31 C 0.5962(5) 0.4322(5) 0.7441(4) 0.0488(14) Uani 1 1 d .
H31 H 0.6594 0.4455 0.7688 0.059 Uiso 1 1 calc R
O2 O 0.1492(4) -0.0362(4) 1.2419(5) 0.128(2) Uani 1 1 d .
O5 O 0.0984(7) -0.0278(4) 1.0787(4) 0.169(3) Uani 1 1 d .

loop_
_atom_site_aniso_label
_atom_site_aniso_U_11
_atom_site_aniso_U_22
_atom_site_aniso_U_33
_atom_site_aniso_U_23
_atom_site_aniso_U_13
_atom_site_aniso_U_12
Ru1 0.0186(2) 0.02430(19) 0.0175(2) -0.00625(13) -0.00273(15) -0.00537(15)
Cl1 0.0198(6) 0.0330(6) 0.0221(5) -0.0075(4) -0.0030(4) -0.0053(5)
Cl2 0.0405(8) 0.0346(6) 0.0349(6) -0.0006(5) -0.0017(6) -0.0179(6)
O1 0.0165(16) 0.0281(15) 0.0163(14) -0.0032(11) -0.0055(12) -0.0041(12)
N2 0.0165(19) 0.0285(18) 0.0221(19) -0.0046(14) -0.0034(15) -0.0079(15)
N3 0.0145(19) 0.0300(19) 0.0210(18) -0.0112(14) -0.0025(15) -0.0027(15)
N1 0.025(2) 0.0212(17) 0.0168(17) -0.0063(13) -0.0034(15) -0.0061(15)
O4 0.046(2) 0.0377(18) 0.0378(18) -0.0062(14) -0.0165(16) 0.0018(16)
N4 0.023(2) 0.0272(18) 0.0177(17) -0.0038(13) -0.0041(15) -0.0059(15)
C11 0.024(3) 0.024(2) 0.021(2) -0.0023(16) -0.0046(19) -0.0089(19)
C18 0.018(2) 0.032(2) 0.030(2) -0.0126(18) -0.0026(19) -0.0063(19)
C17 0.020(2) 0.029(2) 0.027(2) -0.0127(18) 0.0056(19) -0.0084(19)
C13 0.026(3) 0.028(2) 0.023(2) -0.0084(17) -0.0001(19) -0.0094(19)
C2 0.026(3) 0.029(2) 0.026(2) -0.0043(17) -0.002(2) -0.012(2)
O3 0.033(2) 0.056(2) 0.123(3) -0.052(2) 0.011(2) -0.0114(19)
C1 0.024(3) 0.025(2) 0.021(2) -0.0001(16) -0.0049(19) -0.0097(19)
C22 0.017(2) 0.035(2) 0.021(2) -0.0082(17) -0.0049(19) -0.0028(19)
C27 0.024(3) 0.033(2) 0.021(2) -0.0053(17) -0.0008(19) -0.006(2)
C10 0.026(3) 0.026(2) 0.019(2) -0.0031(16) -0.0017(19) -0.0105(19)
C23 0.023(3) 0.036(2) 0.016(2) -0.0059(17) -0.0048(19) -0.0064(19)
C16 0.031(3) 0.035(2) 0.035(3) -0.0110(19) 0.001(2) -0.015(2)
C14 0.030(3) 0.036(2) 0.027(2) 0.0009(19) -0.005(2) -0.012(2)
C21 0.032(3) 0.045(3) 0.028(2) -0.014(2) -0.005(2) -0.008(2)
C6 0.029(3) 0.030(2) 0.031(2) -0.0057(18) 0.001(2) -0.013(2)
C28 0.020(2) 0.029(2) 0.023(2) -0.0079(17) -0.0010(19) -0.0071(19)
C19 0.029(3) 0.035(2) 0.035(3) -0.017(2) -0.005(2) -0.008(2)
C15 0.035(3) 0.028(2) 0.043(3) 0.006(2) -0.004(2) -0.016(2)
C24 0.033(3) 0.046(3) 0.020(2) -0.0097(19) -0.006(2) -0.008(2)
C12 0.026(3) 0.025(2) 0.025(2) -0.0066(17) 0.003(2) -0.0106(19)
C26 0.036(3) 0.031(2) 0.030(3) 0.0014(19) -0.003(2) -0.008(2)
C3 0.022(3) 0.028(2) 0.043(3) -0.0106(19) -0.004(2) -0.007(2)
C7 0.037(3) 0.031(2) 0.033(3) -0.0143(19) 0.002(2) -0.010(2)
C4 0.020(3) 0.032(3) 0.056(3) -0.011(2) 0.000(2) -0.007(2)
C25 0.038(3) 0.045(3) 0.025(2) 0.006(2) -0.005(2) -0.007(2)
C29 0.032(3) 0.039(3) 0.031(2) -0.0013(19) -0.008(2) -0.016(2)
C5 0.037(3) 0.031(3) 0.043(3) -0.015(2) 0.008(2) -0.010(2)
C9 0.028(3) 0.033(2) 0.031(2) -0.0056(18) -0.008(2) -0.009(2)
C33 0.033(3) 0.034(2) 0.041(3) -0.001(2) -0.014(2) -0.013(2)
C8 0.044(3) 0.040(3) 0.027(2) -0.0113(19) -0.006(2) -0.017(2)
C30 0.042(3) 0.055(3) 0.056(3) -0.010(3) -0.007(3) -0.030(3)
C20 0.035(3) 0.049(3) 0.035(3) -0.024(2) -0.007(2) -0.012(2)
C32 0.034(3) 0.056(3) 0.045(3) -0.006(2) -0.021(3) -0.007(3)
C31 0.035(3) 0.071(4) 0.052(3) -0.015(3) -0.015(3) -0.026(3)
O2 0.063(3) 0.139(4) 0.202(6) -0.114(4) -0.011(3) -0.047(3)
O5 0.296(8) 0.069(3) 0.067(3) 0.037(3) 0.009(4) -0.037(4)

loop_
_atom_type_symbol
_atom_type_description
_atom_type_scat_dispersion_real
_atom_type_scat_dispersion_imag
_atom_type_scat_source
C C 0.0033 0.0016 'International Tables Vol C Tables 4.2.6.8 and 6.1.1.4'
H H 0.0000 0.0000 'International Tables Vol C Tables 4.2.6.8 and 6.1.1.4'
Cl Cl 0.1484 0.1585 'International Tables Vol C Tables 4.2.6.8 and 6.1.1.4'
N N 0.0061 0.0033 'International Tables Vol C Tables 4.2.6.8 and 6.1.1.4'
O O 0.0106 0.0060 'International Tables Vol C Tables 4.2.6.8 and 6.1.1.4'
Ru Ru -1.2594 0.8363 'International Tables Vol C Tables 4.2.6.8 and 6.1.1.4'

loop_
_geom_angle_atom_site_label_1
_geom_angle_atom_site_label_2
_geom_angle_atom_site_label_3
_geom_angle
O1 Ru1 Cl1 91.39(8)
N2 Ru1 Cl1 87.86(9)
N2 Ru1 O1 97.45(11)
N2 Ru1 N4 159.86(13)
N3 Ru1 Cl1 92.87(10)
N3 Ru1 O1 175.05(11)
N3 Ru1 N2 80.19(13)
N3 Ru1 N1 96.14(13)
N3 Ru1 N4 79.79(13)
N1 Ru1 Cl1 170.59(9)
N1 Ru1 O1 79.74(12)
N1 Ru1 N2 96.33(12)
N1 Ru1 N4 87.97(13)
N4 Ru1 Cl1 90.96(10)
N4 Ru1 O1 102.68(11)
O3 Cl2 O4 109.6(2)
O2 Cl2 O4 111.4(3)
O2 Cl2 O3 106.8(3)
O5 Cl2 O4 107.6(2)
O5 Cl2 O3 109.5(3)
O5 Cl2 O2 111.9(4)
C11 O1 Ru1 111.3(3)
C17 N2 Ru1 113.2(3)
C13 N2 Ru1 127.9(3)
C13 N2 C17 118.9(3)
C18 N3 Ru1 119.1(3)
C18 N3 C22 121.5(3)
C22 N3 Ru1 119.3(3)
C1 N1 Ru1 114.1(3)
C1 N1 C28 120.6(3)
C28 N1 Ru1 125.1(2)
C27 N4 Ru1 127.7(3)
C27 N4 C23 119.5(3)
C23 N4 Ru1 112.7(3)
O1 C11 C1 119.8(3)
O1 C11 C10 132.0(4)
C1 C11 C10 108.1(3)
N3 C18 C17 112.8(3)
N3 C18 C19 119.7(4)
C19 C18 C17 127.5(4)
N2 C17 C18 114.5(3)
C16 C17 N2 121.5(4)
C16 C17 C18 124.0(4)
N2 C13 H13 119.2
N2 C13 C14 121.6(4)
C14 C13 H13 119.2
C12 C2 C1 103.8(4)
C3 C2 C1 136.7(4)
C3 C2 C12 119.5(4)
N1 C1 C11 114.5(4)
N1 C1 C2 136.8(4)
C11 C1 C2 108.5(3)
N3 C22 C23 111.9(3)
N3 C22 C21 119.6(4)
C21 C22 C23 128.5(4)
N4 C27 H27 119.0
N4 C27 C26 122.0(4)
C26 C27 H27 119.0
C12 C10 C11 104.6(4)
C9 C10 C11 135.1(4)
C9 C10 C12 120.4(4)
N4 C23 C22 115.7(3)
N4 C23 C24 120.3(4)
C24 C23 C22 124.1(4)
C17 C16 H16 120.3
C17 C16 C15 119.4(4)
C15 C16 H16 120.3
C13 C14 H14 120.2
C13 C14 C15 119.5(4)
C15 C14 H14 120.2
C22 C21 H21 120.3
C22 C21 C20 119.4(4)
C20 C21 H21 120.3
C12 C6 C5 115.7(4)
C7 C6 C12 116.2(4)
C7 C6 C5 128.0(4)
C29 C28 N1 119.6(4)
C29 C28 C33 120.4(4)
C33 C28 N1 120.0(4)
C18 C19 H19 120.4
C20 C19 C18 119.1(4)
C20 C19 H19 120.4
C16 C15 H15 120.5
C14 C15 C16 119.0(4)
C14 C15 H15 120.5
C23 C24 H24 120.4
C25 C24 C23 119.2(4)
C25 C24 H24 120.4
C10 C12 C2 114.9(3)
C10 C12 C6 122.3(4)
C6 C12 C2 122.8(4)
C27 C26 H26 120.3
C25 C26 C27 119.4(4)
C25 C26 H26 120.3
C2 C3 H3 121.2
C2 C3 C4 117.7(4)
C4 C3 H3 121.2
C6 C7 H7 119.4
C8 C7 C6 121.2(4)
C8 C7 H7 119.4
C3 C4 H4 118.2
C5 C4 C3 123.6(4)
C5 C4 H4 118.2
C24 C25 H25 120.2
C26 C25 C24 119.5(4)
C26 C25 H25 120.2
C28 C29 H29 120.4
C28 C29 C30 119.2(5)
C30 C29 H29 120.4
C6 C5 H5 119.7
C4 C5 C6 120.6(4)
C4 C5 H5 119.7
C10 C9 H9 121.1
C10 C9 C8 117.8(4)
C8 C9 H9 121.1
C28 C33 H33 120.5
C32 C33 C28 119.0(4)
C32 C33 H33 120.5
C7 C8 C9 122.0(4)
C7 C8 H8 119.0
C9 C8 H8 119.0
C29 C30 H30 119.4
C31 C30 C29 121.2(5)
C31 C30 H30 119.4
C21 C20 H20 119.6
C19 C20 C21 120.8(4)
C19 C20 H20 119.6
C33 C32 H32 119.7
C31 C32 C33 120.6(5)
C31 C32 H32 119.7
C30 C31 C32 119.7(5)
C30 C31 H31 120.2
C32 C31 H31 120.2

loop_
_geom_bond_atom_site_label_1
_geom_bond_atom_site_label_2
_geom_bond_distance
Ru1 Cl1 2.3950(13)
Ru1 O1 2.099(3)
Ru1 N2 2.060(3)
Ru1 N3 1.941(3)
Ru1 N1 2.017(3)
Ru1 N4 2.077(3)
Cl2 O4 1.426(3)
Cl2 O3 1.413(4)
Cl2 O2 1.383(5)
Cl2 O5 1.382(4)
O1 C11 1.256(4)
N2 C17 1.374(5)
N2 C13 1.341(5)
N3 C18 1.354(5)
N3 C22 1.370(5)
N1 C1 1.324(5)
N1 C28 1.430(5)
N4 C27 1.346(5)
N4 C23 1.365(5)
C11 C1 1.459(6)
C11 C10 1.472(5)
C18 C17 1.483(6)
C18 C19 1.392(5)
C17 C16 1.361(5)
C13 H13 0.9500
C13 C14 1.374(5)
C2 C1 1.473(5)
C2 C12 1.427(6)
C2 C3 1.380(6)
C22 C23 1.477(6)
C22 C21 1.378(6)
C27 H27 0.9500
C27 C26 1.375(5)
C10 C12 1.405(6)
C10 C9 1.370(6)
C23 C24 1.396(5)
C16 H16 0.9500
C16 C15 1.387(6)
C14 H14 0.9500
C14 C15 1.383(6)
C21 H21 0.9500
C21 C20 1.382(6)
C6 C12 1.413(5)
C6 C7 1.402(6)
C6 C5 1.428(6)
C28 C29 1.375(5)
C28 C33 1.397(6)
C19 H19 0.9500
C19 C20 1.374(6)
C15 H15 0.9500
C24 H24 0.9500
C24 C25 1.389(6)
C26 H26 0.9500
C26 C25 1.373(6)
C3 H3 0.9500
C3 C4 1.411(5)
C7 H7 0.9500
C7 C8 1.376(6)
C4 H4 0.9500
C4 C5 1.364(6)
C25 H25 0.9500
C29 H29 0.9500
C29 C30 1.384(6)
C5 H5 0.9500
C9 H9 0.9500
C9 C8 1.414(5)
C33 H33 0.9500
C33 C32 1.389(6)
C8 H8 0.9500
C30 H30 0.9500
C30 C31 1.371(7)
C20 H20 0.9500
C32 H32 0.9500
C32 C31 1.373(7)
C31 H31 0.9500

loop_
_geom_torsion_atom_site_label_1
_geom_torsion_atom_site_label_2
_geom_torsion_atom_site_label_3
_geom_torsion_atom_site_label_4
_geom_torsion
Ru1 O1 C11 C1 0.7(4)
Ru1 O1 C11 C10 -176.9(3)
Ru1 N2 C17 C18 5.8(4)
Ru1 N2 C17 C16 -174.9(3)
Ru1 N2 C13 C14 177.3(3)
Ru1 N3 C18 C17 0.5(5)
Ru1 N3 C18 C19 -176.6(3)
Ru1 N3 C22 C23 -5.1(4)
Ru1 N3 C22 C21 176.6(3)
Ru1 N1 C1 C11 8.2(4)
Ru1 N1 C1 C2 -176.8(4)
Ru1 N1 C28 C29 -71.1(4)
Ru1 N1 C28 C33 106.8(4)
Ru1 N4 C27 C26 172.2(3)
Ru1 N4 C23 C22 6.7(4)
Ru1 N4 C23 C24 -173.2(3)
O1 C11 C1 N1 -6.0(5)
O1 C11 C1 C2 177.6(3)
O1 C11 C10 C12 -178.4(4)
O1 C11 C10 C9 1.5(8)
N2 C17 C16 C15 -2.6(6)
N2 C13 C14 C15 -3.0(7)
N3 C18 C17 N2 -4.3(5)
N3 C18 C17 C16 176.5(4)
N3 C18 C19 C20 -0.2(6)
N3 C22 C23 N4 -1.5(5)
N3 C22 C23 C24 178.3(4)
N3 C22 C21 C20 0.1(6)
N1 C28 C29 C30 -179.7(4)
N1 C28 C33 C32 179.8(4)
N4 C27 C26 C25 1.5(6)
N4 C23 C24 C25 -0.9(6)
C11 C10 C12 C2 -2.1(5)
C11 C10 C12 C6 179.6(3)
C11 C10 C9 C8 179.8(4)
C18 N3 C22 C23 177.6(3)
C18 N3 C22 C21 -0.7(6)
C18 C17 C16 C15 176.6(4)
C18 C19 C20 C21 -0.5(7)
C17 N2 C13 C14 0.5(6)
C17 C18 C19 C20 -176.8(4)
C17 C16 C15 C14 0.1(7)
C13 N2 C17 C18 -176.9(3)
C13 N2 C17 C16 2.4(6)
C13 C14 C15 C16 2.6(7)
C2 C3 C4 C5 1.4(7)
C1 N1 C28 C29 113.7(4)
C1 N1 C28 C33 -68.4(5)
C1 C11 C10 C12 3.9(4)
C1 C11 C10 C9 -176.3(4)
C1 C2 C12 C10 -0.5(5)
C1 C2 C12 C6 177.8(4)
C1 C2 C3 C4 178.2(4)
C22 N3 C18 C17 177.9(3)
C22 N3 C18 C19 0.8(6)
C22 C23 C24 C25 179.2(4)
C22 C21 C20 C19 0.5(7)
C27 N4 C23 C22 -177.2(3)
C27 N4 C23 C24 3.0(6)
C27 C26 C25 C24 0.6(7)
C10 C11 C1 N1 172.1(3)
C10 C11 C1 C2 -4.3(4)
C10 C9 C8 C7 1.1(6)
C23 N4 C27 C26 -3.3(6)
C23 C22 C21 C20 -177.9(4)
C23 C24 C25 C26 -0.8(7)
C21 C22 C23 N4 176.6(4)
C21 C22 C23 C24 -3.5(7)
C6 C7 C8 C9 -1.2(7)
C28 N1 C1 C11 -176.1(3)
C28 N1 C1 C2 -1.1(7)
C28 C29 C30 C31 -1.2(7)
C28 C33 C32 C31 1.0(7)
C19 C18 C17 N2 172.5(4)
C19 C18 C17 C16 -6.7(7)
C12 C2 C1 N1 -172.3(4)
C12 C2 C1 C11 3.0(4)
C12 C2 C3 C4 1.7(6)
C12 C10 C9 C8 -0.3(6)
C12 C6 C7 C8 0.5(6)
C12 C6 C5 C4 -1.0(6)
C3 C2 C1 N1 10.9(8)
C3 C2 C1 C11 -173.9(5)
C3 C2 C12 C10 177.0(4)
C3 C2 C12 C6 -4.7(6)
C3 C4 C5 C6 -1.8(7)
C7 C6 C12 C2 -177.9(4)
C7 C6 C12 C10 0.3(6)
C7 C6 C5 C4 -178.6(4)
C29 C28 C33 C32 -2.3(6)
C29 C30 C31 C32 -0.1(7)
C5 C6 C12 C2 4.1(6)
C5 C6 C12 C10 -177.6(4)
C5 C6 C7 C8 178.1(4)
C9 C10 C12 C2 178.0(4)
C9 C10 C12 C6 -0.3(6)
C33 C28 C29 C30 2.4(6)
C33 C32 C31 C30 0.2(7)

loop_
_platon_squeeze_void_nr
_platon_squeeze_void_average_x
_platon_squeeze_void_average_y
_platon_squeeze_void_average_z
_platon_squeeze_void_volume
_platon_squeeze_void_count_electrons
_platon_squeeze_void_content
1 0.500 0.811 1.000 235 33 ' '
